data_1530223
loop_
_publ_author_name
'Kudin, O.V.'
'Efremov, V.A.'
'Velikodnyi, Yu.A.'
'Trunov, V.K.'

_publ_section_title
;
 Synthesis of crystals, polymorphism and determination of the structure of
 the monoclinic form of the double molybdate K5 In (Mo O4)4
;
_journal_name_full 'Zhurnal Neorganicheskoi Khimii'
_journal_page_first 2734
_journal_page_last 2739
_journal_volume 26
_journal_year 1981
_chemical_formula_sum 'In K5 Mo4 O16'
_chemical_name_systematic 'K5 In (Mo O4)4'
_space_group_IT_number 9
_symmetry_space_group_name_Hall 'A -2ya'
_symmetry_space_group_name_H-M 'A 1 a 1'
_cell_angle_alpha 90
_cell_angle_beta 114.02
_cell_angle_gamma 90
_cell_formula_units_Z 4
_cell_length_a 10.46
_cell_length_b 12.092
_cell_length_c 14.625
_cell_volume 1689.617
_citation_journal_id_ASTM ZNOKAQ
_cod_data_source_file Kudin_ZNOKAQ_1981_884.cif
_cod_data_source_block In1K5Mo4O16
_cod_original_sg_symbol_Hall 'C -2yc (z,y,-x)'
_cod_original_formula_sum 'In1 K5 Mo4 O16'
_cod_database_code 1530223

loop_
_symmetry_equiv_pos_as_xyz
x,y,z
x+1/2,-y,z
x,y+1/2,z+1/2
x+1/2,-y+1/2,z+1/2

loop_
_atom_site_label
_atom_site_type_symbol
_atom_site_fract_x
_atom_site_fract_y
_atom_site_fract_z
_atom_site_occupancy
_atom_site_U_iso_or_equiv
K5 K+1 0.0712 0.1018 -0.28 1 0.0
K3 K+1 -0.0581 -0.1043 0.2823 1 0.0
O9 O-2 -0.0745 -0.4072 0.0215 1 0.0
O11 O-2 -0.0311 -0.3651 -0.1553 1 0.0
O1 O-2 0.0799 0.401 -0.022 1 0.0
O5 O-2 0.1031 -0.1848 -0.0298 1 0.0
K2 K+1 -0.0633 0.3696 0.2954 1 0.0
O14 O-2 0.032 0.0959 -0.0989 1 0.0
O10 O-2 -0.28 -0.4647 -0.1732 1 0.0
O16 O-2 -0.2181 0.2302 -0.1723 1 0.0
In1 In+3 0.25 0.11604 0 1 0.0
O12 O-2 -0.234 -0.233 -0.107 1 0.0
O8 O-2 0.2256 -0.2402 0.1743 1 0.0
O7 O-2 0.2374 -0.0037 0.1063 1 0.0
O15 O-2 -0.23 0.0095 -0.105 1 0.0
Mo1 Mo+6 0.15862 0.36617 0.10262 1 0.0
O3 O-2 0.0372 0.3677 0.1536 1 0.0
O2 O-2 0.2875 0.4665 0.1654 1 0.0
O6 O-2 -0.0272 -0.1061 0.0916 1 0.0
Mo3 Mo+6 -0.1574 -0.36529 -0.10305 1 0.0
O4 O-2 0.2363 0.2252 0.1063 1 0.0
K4 K+1 0.0743 -0.3551 -0.2908 1 0.0
K1 K+1 0.2495 0.1104 0.501 1 0.0
O13 O-2 -0.0978 0.1805 0.0282 1 0.0
Mo4 Mo+6 -0.13422 0.13207 -0.08775 1 0.0
Mo2 Mo+6 0.13518 -0.13204 0.08805 1 0.0
